data_4074963
loop_
_publ_author_name
'Burlakov, Vladimir V.'
'Arndt, Perdita'
'Baumann, Wolfgang'
'Spannenberg, Anke'
'Rosenthal, Uwe'

_publ_section_title
;
 Simple Functionalizations of Pentamethylcyclopentadienyl Ligands by
 Reactions of Decamethylzirconocene Complexes with Carbon Dioxide
;
_journal_coden_ASTM ORGND7
_journal_issue 5
_journal_name_full Organometallics
_journal_page_first 1317
_journal_page_last 1320
_journal_paper_doi 10.1021/om051063z
_journal_volume 25
_journal_year 2006
_chemical_formula_sum 'C29 H48 O2 Si2 Zr'
_chemical_formula_weight 576.07
_space_group_IT_number 14
_symmetry_cell_setting monoclinic
_symmetry_space_group_name_Hall '-P 2yn'
_symmetry_space_group_name_H-M 'P 1 21/n 1'
_atom_sites_solution_hydrogens geom
_atom_sites_solution_primary direct
_atom_sites_solution_secondary difmap
_audit_creation_method SHELXL-97
_cell_angle_alpha 90.00
_cell_angle_beta 91.92(3)
_cell_angle_gamma 90.00
_cell_formula_units_Z 4
_cell_length_a 12.136(2)
_cell_length_b 16.912(3)
_cell_length_c 14.873(3)
_cell_measurement_reflns_used 5000
_cell_measurement_temperature 200(2)
_cell_measurement_theta_max 20
_cell_measurement_theta_min 4
_cell_volume 3050.9(10)
_computing_cell_refinement STOE-CELL
_computing_data_collection STOE-EXPOSE
_computing_data_reduction STOE-INTEGRATE
_computing_molecular_graphics XP
_computing_publication_material SHELXL-97
_computing_structure_refinement 'SHELXL-97 (Sheldrick, 1997)'
_computing_structure_solution 'SHELXS-86 (Sheldrick, 1990)'
_diffrn_ambient_temperature 200(2)
_diffrn_measured_fraction_theta_full 0.975
_diffrn_measured_fraction_theta_max 0.975
_diffrn_measurement_device_type STOE-IPDS
_diffrn_measurement_method 'laser scanned imaging plate'
_diffrn_radiation_monochromator graphite
_diffrn_radiation_source 'fine-focus sealed tube'
_diffrn_radiation_type MoK\a
_diffrn_radiation_wavelength 0.71073
_diffrn_reflns_av_R_equivalents 0.0368
_diffrn_reflns_av_sigmaI/netI 0.0699
_diffrn_reflns_limit_h_max 13
_diffrn_reflns_limit_h_min -13
_diffrn_reflns_limit_k_max 0
_diffrn_reflns_limit_k_min -19
_diffrn_reflns_limit_l_max 17
_diffrn_reflns_limit_l_min -17
_diffrn_reflns_number 8905
_diffrn_reflns_theta_full 24.33
_diffrn_reflns_theta_max 24.33
_diffrn_reflns_theta_min 1.82
_diffrn_standards_interval_time 360
_diffrn_standards_number 50-200
_exptl_absorpt_coefficient_mu 0.461
_exptl_absorpt_correction_type none
_exptl_crystal_colour yellow
_exptl_crystal_density_diffrn 1.254
_exptl_crystal_density_method 'not measured'
_exptl_crystal_description prism
_exptl_crystal_F_000 1224
_exptl_crystal_size_max 0.5
_exptl_crystal_size_mid 0.4
_exptl_crystal_size_min 0.3
_refine_diff_density_max 0.414
_refine_diff_density_min -0.441
_refine_diff_density_rms 0.079
_refine_ls_extinction_method none
_refine_ls_goodness_of_fit_ref 0.968
_refine_ls_hydrogen_treatment mixed
_refine_ls_matrix_type full
_refine_ls_number_parameters 311
_refine_ls_number_reflns 4849
_refine_ls_number_restraints 0
_refine_ls_restrained_S_all 0.968
_refine_ls_R_factor_all 0.0631
_refine_ls_R_factor_gt 0.0395
_refine_ls_shift/su_max 0.001
_refine_ls_shift/su_mean 0.000
_refine_ls_structure_factor_coef Fsqd
_refine_ls_weighting_details 'calc w=1/[\s^2^(Fo^2^)+(0.0499P)^2^+0.0000P] where P=(Fo^2^+2Fc^2^)/3'
_refine_ls_weighting_scheme calc
_refine_ls_wR_factor_gt 0.0874
_refine_ls_wR_factor_ref 0.0954
_reflns_number_gt 3491
_reflns_number_total 4849
_reflns_threshold_expression >2sigma(I)
_cod_data_source_file om051063zsi20051213_054754.cif
_cod_data_source_block ks234
_cod_original_sg_symbol_H-M P2(1)/n
_cod_database_code 4074963

loop_
_symmetry_equiv_pos_as_xyz
'x, y, z'
'-x+1/2, y+1/2, -z+1/2'
'-x, -y, -z'
'x-1/2, -y-1/2, z-1/2'

loop_
_atom_site_label
_atom_site_type_symbol
_atom_site_fract_x
_atom_site_fract_y
_atom_site_fract_z
_atom_site_U_iso_or_equiv
_atom_site_adp_type
_atom_site_occupancy
_atom_site_symmetry_multiplicity
_atom_site_calc_flag
_atom_site_refinement_flags
C1 C 0.1452(3) 0.2037(2) 0.3819(2) 0.0244(9) Uani 1 1 d .
C2 C 0.0527(3) 0.1887(2) 0.3243(3) 0.0270(9) Uani 1 1 d .
C3 C 0.0881(3) 0.1915(2) 0.2345(3) 0.0308(10) Uani 1 1 d .
C4 C 0.2011(3) 0.2086(2) 0.2369(3) 0.0284(9) Uani 1 1 d .
C5 C 0.2372(3) 0.2186(2) 0.3275(3) 0.0249(9) Uani 1 1 d .
C6 C 0.3551(3) 0.2298(3) 0.3597(3) 0.0390(11) Uani 1 1 d .
H6A H 0.3582 0.2356 0.4253 0.059 Uiso 1 1 calc R
H6B H 0.3852 0.2774 0.3320 0.059 Uiso 1 1 calc R
H6C H 0.3987 0.1838 0.3427 0.059 Uiso 1 1 calc R
C7 C -0.0800(3) 0.3427(2) 0.2575(2) 0.0236(8) Uani 1 1 d .
C8 C -0.1597(3) 0.3642(2) 0.3311(3) 0.0276(9) Uani 1 1 d .
C9 C -0.1157(3) 0.4404(2) 0.3771(3) 0.0326(10) Uani 1 1 d .
H9A H -0.1377 0.4870 0.3403 0.039 Uiso 1 1 calc R
H9B H -0.1481 0.4460 0.4369 0.039 Uiso 1 1 calc R
C10 C 0.0079(3) 0.4371(2) 0.3874(2) 0.0244(9) Uani 1 1 d .
C11 C 0.0838(3) 0.4780(2) 0.3341(2) 0.0254(9) Uani 1 1 d .
C12 C 0.1912(3) 0.4567(2) 0.3646(3) 0.0273(9) Uani 1 1 d .
C13 C 0.1811(3) 0.4030(2) 0.4370(2) 0.0261(9) Uani 1 1 d .
C14 C 0.0680(3) 0.3915(2) 0.4519(2) 0.0241(9) Uani 1 1 d .
C15 C 0.0154(4) 0.3521(2) 0.5299(3) 0.0366(10) Uani 1 1 d .
H15A H 0.0718 0.3239 0.5661 0.055 Uiso 1 1 calc R
H15B H -0.0404 0.3144 0.5074 0.055 Uiso 1 1 calc R
H15C H -0.0197 0.3921 0.5670 0.055 Uiso 1 1 calc R
C16 C -0.3530(4) 0.2738(3) 0.2423(3) 0.0499(12) Uani 1 1 d .
H16A H -0.4305 0.2773 0.2221 0.075 Uiso 1 1 calc R
H16B H -0.3444 0.2320 0.2876 0.075 Uiso 1 1 calc R
H16C H -0.3074 0.2616 0.1910 0.075 Uiso 1 1 calc R
C17 C -0.3934(4) 0.3932(3) 0.3922(3) 0.0590(14) Uani 1 1 d .
H17A H -0.3698 0.4438 0.4185 0.088 Uiso 1 1 calc R
H17B H -0.3836 0.3512 0.4372 0.088 Uiso 1 1 calc R
H17C H -0.4714 0.3964 0.3731 0.088 Uiso 1 1 calc R
C18 C -0.3264(4) 0.4511(3) 0.2075(4) 0.0606(14) Uani 1 1 d .
H18A H -0.3030 0.5015 0.2344 0.091 Uiso 1 1 calc R
H18B H -0.4042 0.4545 0.1879 0.091 Uiso 1 1 calc R
H18C H -0.2815 0.4395 0.1555 0.091 Uiso 1 1 calc R
C19 C 0.1620(4) 0.3451(3) -0.0110(3) 0.0512(13) Uani 1 1 d .
H19A H 0.0813 0.3419 -0.0136 0.077 Uiso 1 1 calc R
H19B H 0.1930 0.2919 -0.0033 0.077 Uiso 1 1 calc R
H19C H 0.1876 0.3681 -0.0670 0.077 Uiso 1 1 calc R
C20 C 0.1558(7) 0.5088(3) 0.0578(4) 0.113(3) Uani 1 1 d .
H20A H 0.1772 0.5451 0.1067 0.170 Uiso 1 1 calc R
H20B H 0.0753 0.5076 0.0505 0.170 Uiso 1 1 calc R
H20C H 0.1877 0.5269 0.0017 0.170 Uiso 1 1 calc R
C21 C 0.3601(5) 0.4153(5) 0.0906(4) 0.097(2) Uani 1 1 d .
H21A H 0.3834 0.4485 0.1419 0.145 Uiso 1 1 calc R
H21B H 0.3856 0.4389 0.0349 0.145 Uiso 1 1 calc R
H21C H 0.3920 0.3624 0.0981 0.145 Uiso 1 1 calc R
C22 C -0.0965(3) 0.3424(3) 0.1718(3) 0.0344(10) Uani 1 1 d .
C23 C 0.1507(4) 0.1855(3) 0.4811(3) 0.0403(11) Uani 1 1 d .
H23A H 0.2232 0.2008 0.5065 0.060 Uiso 1 1 calc R
H23B H 0.1394 0.1288 0.4902 0.060 Uiso 1 1 calc R
H23C H 0.0932 0.2152 0.5111 0.060 Uiso 1 1 calc R
C24 C -0.0587(3) 0.1628(3) 0.3537(3) 0.0460(11) Uani 1 1 d .
H24A H -0.1085 0.1570 0.3009 0.069 Uiso 1 1 calc R
H24B H -0.0884 0.2025 0.3943 0.069 Uiso 1 1 calc R
H24C H -0.0519 0.1120 0.3852 0.069 Uiso 1 1 calc R
C25 C 0.2978(3) 0.4884(3) 0.3307(3) 0.0427(11) Uani 1 1 d .
H25A H 0.3598 0.4636 0.3637 0.064 Uiso 1 1 calc R
H25B H 0.3005 0.5458 0.3397 0.064 Uiso 1 1 calc R
H25C H 0.3024 0.4766 0.2664 0.064 Uiso 1 1 calc R
C26 C 0.0519(4) 0.5342(2) 0.2596(3) 0.0417(11) Uani 1 1 d .
H26A H -0.0286 0.5373 0.2535 0.063 Uiso 1 1 calc R
H26B H 0.0817 0.5153 0.2030 0.063 Uiso 1 1 calc R
H26C H 0.0819 0.5868 0.2735 0.063 Uiso 1 1 calc R
C27 C 0.0171(4) 0.1715(3) 0.1523(3) 0.0529(13) Uani 1 1 d .
H27A H -0.0590 0.1628 0.1700 0.079 Uiso 1 1 calc R
H27B H 0.0451 0.1233 0.1244 0.079 Uiso 1 1 calc R
H27C H 0.0192 0.2152 0.1092 0.079 Uiso 1 1 calc R
C28 C 0.2755(3) 0.3809(3) 0.5019(3) 0.0394(11) Uani 1 1 d .
H28A H 0.3457 0.3955 0.4758 0.059 Uiso 1 1 calc R
H28B H 0.2743 0.3237 0.5129 0.059 Uiso 1 1 calc R
H28C H 0.2674 0.4091 0.5588 0.059 Uiso 1 1 calc R
C29 C 0.2754(4) 0.2090(3) 0.1582(3) 0.0493(13) Uani 1 1 d .
H29A H 0.3506 0.2224 0.1789 0.074 Uiso 1 1 calc R
H29B H 0.2490 0.2483 0.1141 0.074 Uiso 1 1 calc R
H29C H 0.2751 0.1565 0.1302 0.074 Uiso 1 1 calc R
O1 O 0.1642(2) 0.37444(15) 0.18081(16) 0.0267(6) Uani 1 1 d .
O2 O -0.1018(3) 0.3406(2) 0.09174(19) 0.0560(9) Uani 1 1 d .
Si1 Si -0.30852(9) 0.37038(7) 0.29258(8) 0.0356(3) Uani 1 1 d .
Si2 Si 0.20748(11) 0.40800(7) 0.08519(8) 0.0400(3) Uani 1 1 d .
Zr1 Zr 0.10592(3) 0.33338(2) 0.29466(2) 0.01882(12) Uani 1 1 d .
H8 H -0.157(3) 0.319(2) 0.378(2) 0.022(9) Uiso 1 1 d .

loop_
_atom_site_aniso_label
_atom_site_aniso_U_11
_atom_site_aniso_U_22
_atom_site_aniso_U_33
_atom_site_aniso_U_23
_atom_site_aniso_U_13
_atom_site_aniso_U_12
C1 0.029(2) 0.0160(19) 0.028(2) 0.0009(16) 0.0023(18) 0.0055(17)
C2 0.027(2) 0.017(2) 0.038(2) 0.0008(16) -0.0007(18) 0.0005(15)
C3 0.041(2) 0.020(2) 0.031(2) -0.0100(16) -0.0106(19) 0.0104(17)
C4 0.035(2) 0.019(2) 0.031(2) -0.0036(17) 0.0066(18) 0.0125(18)
C5 0.021(2) 0.019(2) 0.035(2) 0.0011(17) -0.0005(17) 0.0081(16)
C6 0.027(2) 0.035(2) 0.055(3) -0.004(2) -0.001(2) 0.0073(19)
C7 0.0158(18) 0.030(2) 0.025(2) -0.0059(17) -0.0038(15) 0.0010(16)
C8 0.021(2) 0.031(2) 0.031(2) -0.0025(19) 0.0047(18) 0.0041(17)
C9 0.026(2) 0.039(3) 0.032(2) -0.0088(19) 0.0023(18) 0.0073(19)
C10 0.027(2) 0.025(2) 0.021(2) -0.0111(16) 0.0015(17) 0.0052(17)
C11 0.033(2) 0.016(2) 0.027(2) -0.0065(16) 0.0050(18) 0.0001(17)
C12 0.026(2) 0.022(2) 0.034(2) -0.0114(18) 0.0049(18) -0.0046(17)
C13 0.030(2) 0.026(2) 0.022(2) -0.0103(17) -0.0041(17) 0.0021(17)
C14 0.028(2) 0.023(2) 0.021(2) -0.0057(16) 0.0027(17) -0.0018(17)
C15 0.044(3) 0.041(3) 0.025(2) -0.0025(18) 0.0072(19) 0.003(2)
C16 0.038(3) 0.061(3) 0.050(3) -0.001(2) -0.008(2) -0.010(2)
C17 0.032(3) 0.072(4) 0.073(4) -0.014(3) 0.011(3) 0.005(2)
C18 0.045(3) 0.059(3) 0.076(4) 0.013(3) -0.014(3) 0.010(3)
C19 0.063(3) 0.063(3) 0.028(2) 0.001(2) 0.004(2) -0.004(3)
C20 0.233(9) 0.049(4) 0.061(4) 0.027(3) 0.073(5) 0.019(5)
C21 0.070(4) 0.167(7) 0.055(4) -0.029(4) 0.029(3) -0.057(4)
C22 0.020(2) 0.040(3) 0.043(3) -0.001(2) -0.0031(19) 0.0069(18)
C23 0.047(3) 0.040(3) 0.033(2) 0.0080(19) 0.004(2) 0.011(2)
C24 0.036(2) 0.032(2) 0.070(3) 0.004(2) 0.008(2) -0.005(2)
C25 0.038(3) 0.039(3) 0.051(3) -0.010(2) 0.008(2) -0.013(2)
C26 0.061(3) 0.027(2) 0.036(2) 0.0003(19) 0.004(2) 0.008(2)
C27 0.062(3) 0.044(3) 0.050(3) -0.022(2) -0.024(2) 0.012(3)
C28 0.034(2) 0.043(3) 0.040(3) -0.013(2) -0.013(2) 0.005(2)
C29 0.065(3) 0.047(3) 0.037(3) 0.004(2) 0.018(2) 0.029(3)
O1 0.0261(14) 0.0300(15) 0.0245(14) -0.0008(12) 0.0067(12) 0.0013(12)
O2 0.053(2) 0.091(3) 0.0231(17) 0.0002(17) -0.0089(14) 0.0127(19)
Si1 0.0208(6) 0.0445(7) 0.0416(7) 0.0010(6) 0.0008(5) 0.0038(5)
Si2 0.0530(8) 0.0382(7) 0.0299(6) -0.0007(5) 0.0174(6) -0.0094(6)
Zr1 0.01891(18) 0.01923(19) 0.01839(18) -0.00168(16) 0.00165(13) 0.00126(17)

loop_
_atom_type_symbol
_atom_type_description
_atom_type_scat_dispersion_real
_atom_type_scat_dispersion_imag
_atom_type_scat_source
C C 0.0033 0.0016 'International Tables Vol C Tables 4.2.6.8 and 6.1.1.4'
H H 0.0000 0.0000 'International Tables Vol C Tables 4.2.6.8 and 6.1.1.4'
O O 0.0106 0.0060 'International Tables Vol C Tables 4.2.6.8 and 6.1.1.4'
Si Si 0.0817 0.0704 'International Tables Vol C Tables 4.2.6.8 and 6.1.1.4'
Zr Zr -2.9673 0.5597 'International Tables Vol C Tables 4.2.6.8 and 6.1.1.4'

loop_
_geom_angle_atom_site_label_1
_geom_angle_atom_site_label_2
_geom_angle_atom_site_label_3
_geom_angle
C2 C1 C5 108.1(3)
C2 C1 C23 124.4(4)
C5 C1 C23 125.6(3)
C2 C1 Zr1 73.7(2)
C5 C1 Zr1 72.5(2)
C23 C1 Zr1 131.8(3)
C1 C2 C3 107.7(3)
C1 C2 C24 125.6(4)
C3 C2 C24 126.1(4)
C1 C2 Zr1 74.6(2)
C3 C2 Zr1 73.8(2)
C24 C2 Zr1 124.2(3)
C4 C3 C2 108.1(3)
C4 C3 C27 126.7(4)
C2 C3 C27 124.9(4)
C4 C3 Zr1 74.2(2)
C2 C3 Zr1 74.2(2)
C27 C3 Zr1 122.1(3)
C3 C4 C5 108.7(3)
C3 C4 C29 126.5(4)
C5 C4 C29 124.6(4)
C3 C4 Zr1 74.1(2)
C5 C4 Zr1 73.2(2)
C29 C4 Zr1 123.1(3)
C4 C5 C1 107.2(3)
C4 C5 C6 125.4(4)
C1 C5 C6 126.7(3)
C4 C5 Zr1 74.7(2)
C1 C5 Zr1 75.3(2)
C6 C5 Zr1 123.1(3)
C22 C7 C8 129.0(3)
C22 C7 Zr1 110.9(3)
C8 C7 Zr1 118.8(2)
C7 C8 C9 107.3(3)
C7 C8 Si1 114.9(3)
C9 C8 Si1 113.7(3)
C10 C9 C8 110.0(3)
C14 C10 C11 108.4(3)
C14 C10 C9 125.5(4)
C11 C10 C9 126.1(3)
C14 C10 Zr1 75.7(2)
C11 C10 Zr1 73.1(2)
C9 C10 Zr1 116.9(2)
C12 C11 C10 107.8(3)
C12 C11 C26 127.7(4)
C10 C11 C26 124.5(4)
C12 C11 Zr1 74.0(2)
C10 C11 Zr1 74.5(2)
C26 C11 Zr1 117.9(2)
C11 C12 C13 107.8(3)
C11 C12 C25 126.5(4)
C13 C12 C25 125.6(4)
C11 C12 Zr1 73.7(2)
C13 C12 Zr1 75.0(2)
C25 C12 Zr1 120.0(3)
C14 C13 C12 108.5(3)
C14 C13 C28 125.7(3)
C12 C13 C28 123.9(4)
C14 C13 Zr1 75.2(2)
C12 C13 Zr1 72.8(2)
C28 C13 Zr1 130.6(3)
C13 C14 C10 107.5(3)
C13 C14 C15 128.7(3)
C10 C14 C15 122.9(3)
C13 C14 Zr1 73.0(2)
C10 C14 Zr1 72.4(2)
C15 C14 Zr1 128.5(3)
O2 C22 C7 174.0(4)
Si2 O1 Zr1 177.80(17)
C16 Si1 C18 110.0(2)
C16 Si1 C17 109.7(2)
C18 Si1 C17 109.3(3)
C16 Si1 C8 109.6(2)
C18 Si1 C8 109.6(2)
C17 Si1 C8 108.6(2)
O1 Si2 C19 112.11(18)
O1 Si2 C21 109.5(2)
C19 Si2 C21 110.1(3)
O1 Si2 C20 113.2(2)
C19 Si2 C20 105.5(3)
C21 Si2 C20 106.1(4)
O1 Zr1 C7 98.36(12)
O1 Zr1 C11 84.44(11)
C7 Zr1 C11 83.09(12)
O1 Zr1 C12 84.86(12)
C7 Zr1 C12 115.11(13)
C11 Zr1 C12 32.37(12)
O1 Zr1 C5 101.07(11)
C7 Zr1 C5 134.19(12)
C11 Zr1 C5 139.63(12)
C12 Zr1 C5 107.67(12)
O1 Zr1 C10 114.06(11)
C7 Zr1 C10 67.24(12)
C11 Zr1 C10 32.38(12)
C12 Zr1 C10 53.42(12)
C5 Zr1 C10 136.05(12)
O1 Zr1 C13 114.68(12)
C7 Zr1 C13 118.94(12)
C11 Zr1 C13 53.31(12)
C12 Zr1 C13 32.25(12)
C5 Zr1 C13 89.33(12)
C10 Zr1 C13 52.91(12)
O1 Zr1 C3 93.33(12)
C7 Zr1 C3 84.84(13)
C11 Zr1 C3 167.27(12)
C12 Zr1 C3 160.04(13)
C5 Zr1 C3 53.11(12)
C10 Zr1 C3 142.72(13)
C13 Zr1 C3 137.76(12)
O1 Zr1 C4 79.91(11)
C7 Zr1 C4 114.99(13)
C11 Zr1 C4 157.51(13)
C12 Zr1 C4 129.13(12)
C5 Zr1 C4 32.07(12)
C10 Zr1 C4 165.77(12)
C13 Zr1 C4 120.14(12)
C3 Zr1 C4 31.65(12)
O1 Zr1 C2 125.35(11)
C7 Zr1 C2 81.77(13)
C11 Zr1 C2 148.22(12)
C12 Zr1 C2 144.38(12)
C5 Zr1 C2 53.24(12)
C10 Zr1 C2 115.89(12)
C13 Zr1 C2 112.29(12)
C3 Zr1 C2 32.02(12)
C4 Zr1 C2 52.69(13)
O1 Zr1 C1 131.36(11)
C7 Zr1 C1 109.88(13)
C11 Zr1 C1 136.29(12)
C12 Zr1 C1 115.20(12)
C5 Zr1 C1 32.17(12)
C10 Zr1 C1 113.17(12)
C13 Zr1 C1 85.44(12)
C3 Zr1 C1 52.67(12)
C4 Zr1 C1 52.60(12)
C2 Zr1 C1 31.77(12)
O1 Zr1 C14 135.81(11)
C7 Zr1 C14 89.36(12)
C11 Zr1 C14 53.23(12)
C12 Zr1 C14 53.14(12)
C5 Zr1 C14 104.14(12)
C10 Zr1 C14 31.91(11)
C13 Zr1 C14 31.74(12)
C3 Zr1 C14 130.79(12)
C4 Zr1 C14 135.13(12)
C2 Zr1 C14 98.78(12)
C1 Zr1 C14 84.51(11)

loop_
_geom_bond_atom_site_label_1
_geom_bond_atom_site_label_2
_geom_bond_distance
C1 C2 1.411(5)
C1 C5 1.423(5)
C1 C23 1.507(5)
C1 Zr1 2.584(4)
C2 C3 1.418(6)
C2 C24 1.500(5)
C2 Zr1 2.573(4)
C3 C4 1.400(6)
C3 C27 1.511(5)
C3 Zr1 2.567(4)
C4 C5 1.413(5)
C4 C29 1.501(6)
C4 Zr1 2.568(4)
C5 C6 1.505(5)
C5 Zr1 2.549(3)
C7 C22 1.283(6)
C7 C8 1.529(5)
C7 Zr1 2.310(3)
C8 C9 1.546(5)
C8 Si1 1.879(4)
C9 C10 1.504(5)
C10 C14 1.414(5)
C10 C11 1.417(5)
C10 Zr1 2.550(3)
C11 C12 1.412(5)
C11 C26 1.501(5)
C11 Zr1 2.532(3)
C12 C13 1.416(5)
C12 C25 1.504(5)
C12 Zr1 2.535(4)
C13 C14 1.410(5)
C13 C28 1.520(5)
C13 Zr1 2.563(3)
C14 C15 1.499(5)
C14 Zr1 2.592(4)
C16 Si1 1.868(5)
C17 Si1 1.873(5)
C18 Si1 1.869(5)
C19 Si2 1.853(4)
C20 Si2 1.856(6)
C21 Si2 1.856(6)
C22 O2 1.191(5)
O1 Si2 1.634(3)
O1 Zr1 1.982(2)
